data_7719383
loop_
_publ_author_name
'Shekhovtsov, Nikita A.'
'Vorobyeva, Sofia N.'
'Ryadun, Alexey A.'
'Nikolaenkova, Elena B.'
'Tikhonov, Alexey Y.'
'Bushuev, Mark B.'

_publ_section_title
;
 Dual excitation-wavelength-dependent luminescence and proton transfer in
 ESIPT-active zinc(II) complexes with
 2-(1<i>H</i>-pyrazol-1-yl)-4-(2-hydroxyphenyl)pyrimidine.
;
_journal_issue 40
_journal_name_full 'Dalton transactions (Cambridge, England : 2003)'
_journal_page_first 15157
_journal_page_last 15168
_journal_paper_doi 10.1039/d5dt01688f
_journal_volume 54
_journal_year 2025
_chemical_formula_moiety 'C13 H10 N4 O'
_chemical_formula_sum 'C13 H10 N4 O'
_chemical_formula_weight 238.25
_space_group_crystal_system monoclinic
_space_group_IT_number 7
_space_group_name_Hall 'P -2yc'
_space_group_name_H-M_alt 'P 1 c 1'
_atom_sites_solution_hydrogens mixed
_atom_sites_solution_primary dual
_audit_creation_date 2025-04-08
_audit_creation_method
;
Olex2 1.3
(compiled 2020.11.12 svn.r5f609507 for OlexSys, GUI svn.r6408)
;
_audit_update_record
;
2025-06-27 deposited with the CCDC.	2025-09-09 downloaded from the CCDC.
;
_cell_angle_alpha 90
_cell_angle_beta 94.602(4)
_cell_angle_gamma 90
_cell_formula_units_Z 2
_cell_length_a 3.8091(5)
_cell_length_b 6.3074(7)
_cell_length_c 22.583(3)
_cell_measurement_reflns_used 3418
_cell_measurement_temperature 150.0
_cell_measurement_theta_max 27.06
_cell_measurement_theta_min 3.23
_cell_volume 540.82(12)
_computing_molecular_graphics 'Olex2 1.3 (Dolomanov et al., 2009)'
_computing_publication_material 'Olex2 1.3 (Dolomanov et al., 2009)'
_computing_structure_refinement 'SHELXL 2017/1 (Sheldrick, 2015)'
_computing_structure_solution 'SHELXT 2018/2 (Sheldrick, 2018)'
_diffrn_ambient_temperature 150.0
_diffrn_measured_fraction_theta_full 0.992
_diffrn_measured_fraction_theta_max 0.993
_diffrn_measurement_details
;
Data collection was performed by Dr. T. Sukhikh in XRD Facility of NIIC SB RAS.
;
_diffrn_measurement_device_type 'Bruker APEX-II CCD'
_diffrn_measurement_method '\f and \w scans'
_diffrn_radiation_type MoK\a
_diffrn_radiation_wavelength 0.71073
_diffrn_reflns_av_R_equivalents 0.0262
_diffrn_reflns_av_unetI/netI 0.0354
_diffrn_reflns_Laue_measured_fraction_full 0.992
_diffrn_reflns_Laue_measured_fraction_max 0.993
_diffrn_reflns_limit_h_max 4
_diffrn_reflns_limit_h_min -4
_diffrn_reflns_limit_k_max 8
_diffrn_reflns_limit_k_min -8
_diffrn_reflns_limit_l_max 28
_diffrn_reflns_limit_l_min -28
_diffrn_reflns_number 4988
_diffrn_reflns_point_group_measured_fraction_full 0.881
_diffrn_reflns_point_group_measured_fraction_max 0.864
_diffrn_reflns_theta_full 25.242
_diffrn_reflns_theta_max 27.100
_diffrn_reflns_theta_min 3.230
_diffrn_source_current 1.4
_diffrn_source_power 0.07
_diffrn_source_voltage 50.0
_diffrn_standards_number 0
_exptl_absorpt_coefficient_mu 0.099
_exptl_absorpt_correction_T_max 0.7455
_exptl_absorpt_correction_T_min 0.5359
_exptl_absorpt_correction_type multi-scan
_exptl_absorpt_process_details
;
SADABS-2016/2 (Bruker,2016/2) was used for absorption correction.
wR2(int) was 0.0985 before and 0.0456 after correction.
The Ratio of minimum to maximum transmission is 0.7188.
The \l/2 correction factor is Not present.
;
_exptl_crystal_colour colourless
_exptl_crystal_colour_primary colourless
_exptl_crystal_density_diffrn 1.463
_exptl_crystal_description needle
_exptl_crystal_F_000 248
_exptl_crystal_size_max 0.18
_exptl_crystal_size_mid 0.08
_exptl_crystal_size_min 0.03
_refine_diff_density_max 0.163
_refine_diff_density_min -0.218
_refine_diff_density_rms 0.035
_refine_ls_abs_structure_details
;
 Flack x determined using 776 quotients [(I+)-(I-)]/[(I+)+(I-)]
 (Parsons, Flack and Wagner, Acta Cryst. B69 (2013) 249-259).
;
_refine_ls_abs_structure_Flack -0.7(6)
_refine_ls_extinction_method none
_refine_ls_goodness_of_fit_ref 1.075
_refine_ls_hydrogen_treatment mixed
_refine_ls_matrix_type full
_refine_ls_number_parameters 167
_refine_ls_number_reflns 2060
_refine_ls_number_restraints 2
_refine_ls_restrained_S_all 1.075
_refine_ls_R_factor_all 0.0352
_refine_ls_R_factor_gt 0.0332
_refine_ls_shift/su_max 0.000
_refine_ls_shift/su_mean 0.000
_refine_ls_structure_factor_coef Fsqd
_refine_ls_weighting_details 'w=1/[\s^2^(Fo^2^)+(0.0425P)^2^+0.0949P] where P=(Fo^2^+2Fc^2^)/3'
_refine_ls_weighting_scheme calc
_refine_ls_wR_factor_gt 0.0852
_refine_ls_wR_factor_ref 0.0862
_reflns_Friedel_coverage 0.734
_reflns_Friedel_fraction_full 0.770
_reflns_Friedel_fraction_max 0.734
_reflns_number_gt 1950
_reflns_number_total 2060
_reflns_threshold_expression 'I > 2\s(I)'
_cod_data_source_file d5dt01688f2.cif
_cod_data_source_block hl-75
_cod_depositor_comments 'Adding full bibliography for 7719383--7719386.cif.'
_cod_original_cell_volume 540.81(11)
_cod_database_code 7719383
_shelx_shelxl_version_number 2017/1
_shelx_space_group_comment
;
The symmetry employed for this shelxl refinement is uniquely defined
by the following loop, which should always be used as a source of
symmetry information in preference to the above space-group names.
They are only intended as comments.
;
_shelx_estimated_absorpt_t_max 0.997
_shelx_estimated_absorpt_t_min 0.982
_olex2_refinement_description
;
1. Fixed Uiso
 At 1.2 times of:
  All C(H) groups
2.a Aromatic/amide H refined with riding coordinates:
 C8(H8), C13(H13), C2(H2), C12(H12), C5(H5), C11(H11), C3(H3), C4(H4), C9(H9)
;
_olex2_submission_special_instructions 'No special instructions were received'

loop_
_space_group_symop_operation_xyz
'x, y, z'
'x, -y, z+1/2'

loop_
_atom_site_label
_atom_site_type_symbol
_atom_site_fract_x
_atom_site_fract_y
_atom_site_fract_z
_atom_site_U_iso_or_equiv
_atom_site_adp_type
_atom_site_occupancy
_atom_site_site_symmetry_order
_atom_site_calc_flag
_atom_site_refinement_flags_posn
_atom_site_refinement_flags_adp
_atom_site_refinement_flags_occupancy
_atom_site_disorder_assembly
_atom_site_disorder_group
O1 O 0.7637(5) 0.0506(3) 0.55741(8) 0.0327(4) Uani 1 1 d . . . . .
N1 N 0.4756(5) 0.3246(3) 0.48464(8) 0.0227(4) Uani 1 1 d . . . . .
N3 N 0.4019(5) 0.2378(3) 0.38472(8) 0.0239(4) Uani 1 1 d . . . . .
N2 N 0.1612(5) 0.5528(3) 0.41468(9) 0.0267(5) Uani 1 1 d . . . . .
N4 N 0.5632(6) 0.0475(3) 0.39641(10) 0.0292(5) Uani 1 1 d . . . . .
C6 C 0.5889(6) 0.4020(4) 0.58871(10) 0.0232(5) Uani 1 1 d . . . . .
C7 C 0.4313(5) 0.4611(4) 0.52929(10) 0.0228(5) Uani 1 1 d . . . . .
C8 C 0.2439(6) 0.6496(4) 0.51739(11) 0.0261(5) Uani 1 1 d . . . . .
H8 H 0.205913 0.748006 0.548089 0.031 Uiso 1 1 calc R U . . .
C13 C 0.5772(7) -0.0403(4) 0.34361(11) 0.0310(6) Uani 1 1 d . . . . .
H13 H 0.675365 -0.176167 0.337402 0.037 Uiso 1 1 calc R U . . .
C2 C 0.8819(6) 0.1490(4) 0.65686(10) 0.0286(5) Uani 1 1 d . . . . .
H2 H 0.978942 0.012006 0.664472 0.034 Uiso 1 1 calc R U . . .
C10 C 0.3430(6) 0.3793(4) 0.43074(10) 0.0235(5) Uani 1 1 d . . . . .
C1 C 0.7429(6) 0.2005(4) 0.59980(10) 0.0245(5) Uani 1 1 d . . . . .
C12 C 0.4303(6) 0.0901(4) 0.29760(12) 0.0312(6) Uani 1 1 d . . . . .
H12 H 0.412022 0.061402 0.256172 0.037 Uiso 1 1 calc R U . . .
C5 C 0.5947(6) 0.5456(4) 0.63586(11) 0.0288(5) Uani 1 1 d . . . . .
H5 H 0.496025 0.682577 0.629059 0.035 Uiso 1 1 calc R U . . .
C11 C 0.3198(6) 0.2666(4) 0.32549(11) 0.0300(5) Uani 1 1 d . . . . .
H11 H 0.207019 0.386821 0.307124 0.036 Uiso 1 1 calc R U . . .
C3 C 0.8805(6) 0.2936(5) 0.70232(11) 0.0306(6) Uani 1 1 d . . . . .
H3 H 0.976696 0.256085 0.741011 0.037 Uiso 1 1 calc R U . . .
C4 C 0.7393(7) 0.4946(4) 0.69199(11) 0.0332(6) Uani 1 1 d . . . . .
H4 H 0.742254 0.595660 0.723221 0.040 Uiso 1 1 calc R U . . .
C9 C 0.1172(6) 0.6866(4) 0.45967(11) 0.0277(5) Uani 1 1 d . . . . .
H9 H -0.008830 0.814399 0.451090 0.033 Uiso 1 1 calc R U . . .
H1 H 0.677(9) 0.099(5) 0.5191(16) 0.052(10) Uiso 1 1 d . . . . .

loop_
_atom_site_aniso_label
_atom_site_aniso_U_11
_atom_site_aniso_U_22
_atom_site_aniso_U_33
_atom_site_aniso_U_23
_atom_site_aniso_U_13
_atom_site_aniso_U_12
O1 0.0440(11) 0.0231(8) 0.0296(9) -0.0014(8) -0.0049(8) 0.0099(8)
N1 0.0232(10) 0.0193(9) 0.0254(10) 0.0017(8) 0.0009(7) 0.0008(7)
N3 0.0237(10) 0.0204(9) 0.0271(10) 0.0025(8) 0.0000(8) 0.0007(8)
N2 0.0244(9) 0.0231(10) 0.0324(11) 0.0050(9) 0.0010(8) 0.0025(8)
N4 0.0335(11) 0.0225(9) 0.0316(11) 0.0022(8) 0.0035(8) 0.0047(9)
C6 0.0205(10) 0.0220(11) 0.0274(12) 0.0023(9) 0.0035(9) 0.0009(9)
C7 0.0182(10) 0.0212(11) 0.0294(12) 0.0022(9) 0.0038(8) -0.0030(9)
C8 0.0223(11) 0.0203(11) 0.0360(13) 0.0008(10) 0.0043(9) 0.0003(9)
C13 0.0344(14) 0.0263(12) 0.0330(13) -0.0032(11) 0.0060(11) -0.0012(10)
C2 0.0267(12) 0.0271(12) 0.0318(13) 0.0059(10) 0.0010(10) 0.0033(10)
C10 0.0197(11) 0.0215(11) 0.0295(12) 0.0020(10) 0.0034(9) -0.0025(9)
C1 0.0208(11) 0.0238(12) 0.0290(13) -0.0001(10) 0.0034(9) -0.0015(9)
C12 0.0324(14) 0.0341(13) 0.0270(12) -0.0018(11) 0.0010(10) -0.0070(11)
C5 0.0268(13) 0.0266(13) 0.0331(13) -0.0021(11) 0.0028(10) 0.0023(10)
C11 0.0286(13) 0.0312(13) 0.0293(12) 0.0038(10) -0.0028(9) -0.0029(10)
C3 0.0278(13) 0.0389(14) 0.0247(12) 0.0028(10) 0.0003(9) -0.0015(11)
C4 0.0325(14) 0.0360(15) 0.0311(14) -0.0067(12) 0.0028(11) 0.0021(11)
C9 0.0221(12) 0.0224(11) 0.0390(14) 0.0045(10) 0.0037(10) 0.0026(9)

loop_
_atom_type_symbol
_atom_type_description
_atom_type_scat_dispersion_real
_atom_type_scat_dispersion_imag
_atom_type_scat_source
C C 0.0033 0.0016 'International Tables Vol C Tables 4.2.6.8 and 6.1.1.4'
H H 0.0000 0.0000 'International Tables Vol C Tables 4.2.6.8 and 6.1.1.4'
N N 0.0061 0.0033 'International Tables Vol C Tables 4.2.6.8 and 6.1.1.4'
O O 0.0106 0.0060 'International Tables Vol C Tables 4.2.6.8 and 6.1.1.4'

loop_
_geom_angle_atom_site_label_1
_geom_angle_atom_site_label_2
_geom_angle_atom_site_label_3
_geom_angle
_geom_angle_site_symmetry_1
_geom_angle_site_symmetry_3
_geom_angle_publ_flag
C1 O1 H1 113(2) . . ?
C10 N1 C7 117.39(19) . . ?
N4 N3 C10 120.86(18) . . ?
C11 N3 N4 111.8(2) . . ?
C11 N3 C10 127.3(2) . . ?
C10 N2 C9 113.9(2) . . ?
C13 N4 N3 104.2(2) . . ?
C1 C6 C7 121.4(2) . . ?
C5 C6 C7 120.7(2) . . ?
C5 C6 C1 117.8(2) . . ?
N1 C7 C6 116.99(18) . . ?
N1 C7 C8 119.4(2) . . ?
C8 C7 C6 123.6(2) . . ?
C7 C8 H8 121.3 . . ?
C9 C8 C7 117.4(2) . . ?
C9 C8 H8 121.3 . . ?
N4 C13 H13 123.8 . . ?
N4 C13 C12 112.3(2) . . ?
C12 C13 H13 123.8 . . ?
C1 C2 H2 119.6 . . ?
C3 C2 H2 119.6 . . ?
C3 C2 C1 120.8(2) . . ?
N1 C10 N3 116.33(19) . . ?
N1 C10 N2 128.0(2) . . ?
N2 C10 N3 115.6(2) . . ?
O1 C1 C6 123.4(2) . . ?
O1 C1 C2 116.9(2) . . ?
C2 C1 C6 119.7(2) . . ?
C13 C12 H12 127.6 . . ?
C11 C12 C13 104.8(2) . . ?
C11 C12 H12 127.6 . . ?
C6 C5 H5 119.0 . . ?
C4 C5 C6 122.0(2) . . ?
C4 C5 H5 119.0 . . ?
N3 C11 C12 106.8(2) . . ?
N3 C11 H11 126.6 . . ?
C12 C11 H11 126.6 . . ?
C2 C3 H3 119.8 . . ?
C2 C3 C4 120.3(2) . . ?
C4 C3 H3 119.8 . . ?
C5 C4 C3 119.2(2) . . ?
C5 C4 H4 120.4 . . ?
C3 C4 H4 120.4 . . ?
N2 C9 C8 123.8(2) . . ?
N2 C9 H9 118.1 . . ?
C8 C9 H9 118.1 . . ?

loop_
_geom_bond_atom_site_label_1
_geom_bond_atom_site_label_2
_geom_bond_distance
_geom_bond_site_symmetry_2
_geom_bond_publ_flag
O1 C1 1.352(3) . ?
O1 H1 0.95(4) . ?
N1 C7 1.347(3) . ?
N1 C10 1.325(3) . ?
N3 N4 1.364(3) . ?
N3 C10 1.401(3) . ?
N3 C11 1.361(3) . ?
N2 C10 1.330(3) . ?
N2 C9 1.342(3) . ?
N4 C13 1.320(3) . ?
C6 C7 1.473(3) . ?
C6 C1 1.414(3) . ?
C6 C5 1.396(3) . ?
C7 C8 1.402(3) . ?
C8 H8 0.9500 . ?
C8 C9 1.373(3) . ?
C13 H13 0.9500 . ?
C13 C12 1.405(4) . ?
C2 H2 0.9500 . ?
C2 C1 1.392(3) . ?
C2 C3 1.374(4) . ?
C12 H12 0.9500 . ?
C12 C11 1.363(4) . ?
C5 H5 0.9500 . ?
C5 C4 1.379(4) . ?
C11 H11 0.9500 . ?
C3 H3 0.9500 . ?
C3 C4 1.389(4) . ?
C4 H4 0.9500 . ?
C9 H9 0.9500 . ?

loop_
_geom_torsion_atom_site_label_1
_geom_torsion_atom_site_label_2
_geom_torsion_atom_site_label_3
_geom_torsion_atom_site_label_4
_geom_torsion
_geom_torsion_site_symmetry_1
_geom_torsion_site_symmetry_2
_geom_torsion_site_symmetry_3
_geom_torsion_site_symmetry_4
_geom_torsion_publ_flag
N1 C7 C8 C9 -0.8(3) . . . . ?
N3 N4 C13 C12 0.5(3) . . . . ?
N4 N3 C10 N1 5.0(3) . . . . ?
N4 N3 C10 N2 -175.3(2) . . . . ?
N4 N3 C11 C12 0.0(3) . . . . ?
N4 C13 C12 C11 -0.5(3) . . . . ?
C6 C7 C8 C9 178.7(2) . . . . ?
C6 C5 C4 C3 -0.7(4) . . . . ?
C7 N1 C10 N3 178.07(19) . . . . ?
C7 N1 C10 N2 -1.6(4) . . . . ?
C7 C6 C1 O1 1.3(3) . . . . ?
C7 C6 C1 C2 -178.5(2) . . . . ?
C7 C6 C5 C4 179.8(2) . . . . ?
C7 C8 C9 N2 0.4(3) . . . . ?
C13 C12 C11 N3 0.2(3) . . . . ?
C2 C3 C4 C5 1.2(4) . . . . ?
C10 N1 C7 C6 -178.2(2) . . . . ?
C10 N1 C7 C8 1.3(3) . . . . ?
C10 N3 N4 C13 -179.3(2) . . . . ?
C10 N3 C11 C12 179.0(2) . . . . ?
C10 N2 C9 C8 -0.5(3) . . . . ?
C1 C6 C7 N1 -7.3(3) . . . . ?
C1 C6 C7 C8 173.2(2) . . . . ?
C1 C6 C5 C4 -1.1(3) . . . . ?
C1 C2 C3 C4 0.1(4) . . . . ?
C5 C6 C7 N1 171.8(2) . . . . ?
C5 C6 C7 C8 -7.7(3) . . . . ?
C5 C6 C1 O1 -177.8(2) . . . . ?
C5 C6 C1 C2 2.3(3) . . . . ?
C11 N3 N4 C13 -0.3(3) . . . . ?
C11 N3 C10 N1 -173.9(2) . . . . ?
C11 N3 C10 N2 5.8(3) . . . . ?
C3 C2 C1 O1 178.3(2) . . . . ?
C3 C2 C1 C6 -1.9(4) . . . . ?
C9 N2 C10 N1 1.1(3) . . . . ?
C9 N2 C10 N3 -178.5(2) . . . . ?
